data_2215896
loop_
_publ_author_name
'van Blerk, Charmaine'
'Kruger, Gert J.'

_publ_section_title
;
 Octane-1,8-diammonium dichloride monohydrate
;
_journal_coeditor_code EZ2101
_journal_issue 11
_journal_name_full 'Acta Crystallographica Section E'
_journal_page_first o4289
_journal_page_last o4289
_journal_paper_doi 10.1107/S1600536807045990
_journal_volume 63
_journal_year 2007
_chemical_formula_iupac 'C8 H22 N2 2+, 2Cl -, H2 O'
_chemical_formula_moiety 'C8 H22 N2 2+, 2(Cl -), H2 O'
_chemical_formula_sum 'C8 H24 Cl2 N2 O'
_chemical_formula_weight 235.19
_chemical_name_systematic
;
Octane-1,8-diammonium dichloride monohydrate
;
_space_group_IT_number 15
_symmetry_cell_setting monoclinic
_symmetry_space_group_name_Hall '-C 2yc'
_symmetry_space_group_name_H-M 'C 1 2/c 1'
_atom_sites_solution_hydrogens geom
_atom_sites_solution_primary direct
_atom_sites_solution_secondary difmap
_audit_creation_method SHELXL-97
_cell_angle_alpha 90.00
_cell_angle_beta 103.590(3)
_cell_angle_gamma 90.00
_cell_formula_units_Z 4
_cell_length_a 24.719(3)
_cell_length_b 5.0827(6)
_cell_length_c 10.8593(14)
_cell_measurement_reflns_used 1647
_cell_measurement_temperature 293(2)
_cell_measurement_theta_max 28.3
_cell_measurement_theta_min 1.7
_cell_volume 1326.2(3)
_computing_cell_refinement 'SAINT-Plus (Bruker, 1999)'
_computing_data_collection 'SMART-NT (Bruker, 1998)'
_computing_data_reduction 'SAINT-Plus (Bruker, 1999)'
_computing_molecular_graphics
;
ORTEP-3 for Windows (Farrugia, 1997) and Mercury (Macrae <i>et al.</i>,
2006)
;
_computing_publication_material
;
WinGX (Farrugia, 1999), PLATON (Spek, 2003) and publCIF
(Westrip, 2007)
;
_computing_structure_refinement 'SHELXL97 (Sheldrick, 1997)'
_computing_structure_solution 'SHELXS97 (Sheldrick, 1997)'
_diffrn_ambient_temperature 293(2)
_diffrn_measured_fraction_theta_full 0.999
_diffrn_measured_fraction_theta_max 0.999
_diffrn_measurement_device_type 'Bruker SMART CCD area-detector'
_diffrn_measurement_method '\f and \w'
_diffrn_radiation_monochromator graphite
_diffrn_radiation_source 'fine-focus sealed tube'
_diffrn_radiation_type MoK\a
_diffrn_radiation_wavelength 0.71073
_diffrn_reflns_av_R_equivalents 0.0209
_diffrn_reflns_av_sigmaI/netI 0.0266
_diffrn_reflns_limit_h_max 29
_diffrn_reflns_limit_h_min -32
_diffrn_reflns_limit_k_max 5
_diffrn_reflns_limit_k_min -6
_diffrn_reflns_limit_l_max 10
_diffrn_reflns_limit_l_min -14
_diffrn_reflns_number 3965
_diffrn_reflns_theta_full 28.27
_diffrn_reflns_theta_max 28.27
_diffrn_reflns_theta_min 1.70
_diffrn_standards_number 0
_exptl_absorpt_coefficient_mu 0.463
_exptl_absorpt_correction_T_max 0.9465
_exptl_absorpt_correction_T_min 0.8365
_exptl_absorpt_correction_type multi-scan
_exptl_absorpt_process_details '(SADABS; Sheldrick, 2004)'
_exptl_crystal_colour colourless
_exptl_crystal_density_diffrn 1.178
_exptl_crystal_density_method 'not measured'
_exptl_crystal_description block
_exptl_crystal_F_000 512
_exptl_crystal_size_max 0.40
_exptl_crystal_size_mid 0.22
_exptl_crystal_size_min 0.12
_refine_diff_density_max 0.179
_refine_diff_density_min -0.119
_refine_ls_extinction_method none
_refine_ls_goodness_of_fit_ref 1.038
_refine_ls_hydrogen_treatment refall
_refine_ls_matrix_type full
_refine_ls_number_parameters 65
_refine_ls_number_reflns 1647
_refine_ls_number_restraints 0
_refine_ls_restrained_S_all 1.038
_refine_ls_R_factor_all 0.0534
_refine_ls_R_factor_gt 0.0343
_refine_ls_shift/su_max 0.001
_refine_ls_shift/su_mean 0.000
_refine_ls_structure_factor_coef Fsqd
_refine_ls_weighting_details 'calc w=1/[\s^2^(Fo^2^)+(0.0507P)^2^+0.1994P] where P=(Fo^2^+2Fc^2^)/3'
_refine_ls_weighting_scheme calc
_refine_ls_wR_factor_gt 0.0888
_refine_ls_wR_factor_ref 0.0973
_reflns_number_gt 1209
_reflns_number_total 1647
_reflns_threshold_expression I>2\s(I)
_cod_data_source_file ez2101.cif
_cod_data_source_block I
_cod_original_sg_symbol_H-M 'C 2/c'
_cod_database_code 2215896
_cod_database_fobs_code 2215896

loop_
_symmetry_equiv_pos_as_xyz
'x, y, z'
'-x, y, -z+1/2'
'x+1/2, y+1/2, z'
'-x+1/2, y+1/2, -z+1/2'
'-x, -y, -z'
'x, -y, z-1/2'
'-x+1/2, -y+1/2, -z'
'x+1/2, -y+1/2, z-1/2'

loop_
_atom_site_type_symbol
_atom_site_label
_atom_site_fract_x
_atom_site_fract_y
_atom_site_fract_z
_atom_site_U_iso_or_equiv
_atom_site_adp_type
_atom_site_calc_flag
_atom_site_refinement_flags
_atom_site_occupancy
C C1 0.62661(7) 0.6672(3) 0.20031(15) 0.0486(4) Uani d . 1
H H1A 0.6280 0.8093 0.2606 0.058 Uiso calc R 1
H H1B 0.6498 0.7160 0.1433 0.058 Uiso calc R 1
C C2 0.64942(7) 0.4197(3) 0.27064(15) 0.0493(4) Uani d . 1
H H2A 0.6574 0.2924 0.2108 0.059 Uiso calc R 1
H H2B 0.6214 0.3445 0.3094 0.059 Uiso calc R 1
C C3 0.70194(6) 0.4707(3) 0.37245(14) 0.0497(4) Uani d . 1
H H3A 0.6938 0.5977 0.4322 0.060 Uiso calc R 1
H H3B 0.7298 0.5474 0.3335 0.060 Uiso calc R 1
C C4 0.72584(6) 0.2236(3) 0.44406(14) 0.0461(4) Uani d . 1
H H4A 0.6966 0.1353 0.4740 0.055 Uiso calc R 1
H H4B 0.7382 0.1054 0.3860 0.055 Uiso calc R 1
N N1 0.56868(5) 0.6322(3) 0.12689(13) 0.0519(3) Uani d . 1
H H1C 0.5672 0.5002 0.0724 0.078 Uiso calc R 1
H H1D 0.5570 0.7795 0.0846 0.078 Uiso calc R 1
H H1E 0.5470 0.5960 0.1794 0.078 Uiso calc R 1
Cl Cl1 0.566023(17) 0.86236(8) 0.44656(4) 0.05515(17) Uani d . 1
O O1 0.5000 0.2880(4) 0.2500 0.0574(4) Uani d S 1
H H1 0.4814(10) 0.184(5) 0.192(2) 0.098(8) Uiso d . 1

loop_
_atom_site_aniso_label
_atom_site_aniso_U_11
_atom_site_aniso_U_22
_atom_site_aniso_U_33
_atom_site_aniso_U_12
_atom_site_aniso_U_13
_atom_site_aniso_U_23
C1 0.0510(8) 0.0405(8) 0.0498(8) -0.0002(7) 0.0030(6) 0.0041(7)
C2 0.0507(9) 0.0385(8) 0.0519(9) 0.0024(6) -0.0013(7) 0.0033(7)
C3 0.0501(8) 0.0419(8) 0.0517(8) 0.0004(7) 0.0010(7) 0.0043(7)
C4 0.0471(8) 0.0414(8) 0.0458(8) 0.0024(7) 0.0032(6) 0.0019(7)
N1 0.0520(7) 0.0473(8) 0.0524(8) 0.0094(6) 0.0042(6) 0.0102(6)
Cl1 0.0640(3) 0.0467(3) 0.0507(2) 0.00232(18) 0.00525(17) -0.00322(17)
O1 0.0654(11) 0.0490(10) 0.0520(10) 0.000 0.0021(8) 0.000

loop_
_atom_type_symbol
_atom_type_description
_atom_type_scat_dispersion_real
_atom_type_scat_dispersion_imag
_atom_type_scat_source
C C 0.0033 0.0016 'International Tables Vol C Tables 4.2.6.8 and 6.1.1.4'
H H 0.0000 0.0000 'International Tables Vol C Tables 4.2.6.8 and 6.1.1.4'
N N 0.0061 0.0033 'International Tables Vol C Tables 4.2.6.8 and 6.1.1.4'
O O 0.0106 0.0060 'International Tables Vol C Tables 4.2.6.8 and 6.1.1.4'
Cl Cl 0.1484 0.1585 'International Tables Vol C Tables 4.2.6.8 and 6.1.1.4'

loop_
_geom_angle_atom_site_label_1
_geom_angle_atom_site_label_2
_geom_angle_atom_site_label_3
_geom_angle_site_symmetry_1
_geom_angle
N1 C1 C2 . 111.86(12)
N1 C1 H1A . 109.2
C2 C1 H1A . 109.2
N1 C1 H1B . 109.2
C2 C1 H1B . 109.2
H1A C1 H1B . 107.9
C1 C2 C3 . 112.36(13)
C1 C2 H2A . 109.1
C3 C2 H2A . 109.1
C1 C2 H2B . 109.1
C3 C2 H2B . 109.1
H2A C2 H2B . 107.9
C2 C3 C4 . 113.25(13)
C2 C3 H3A . 108.9
C4 C3 H3A . 108.9
C2 C3 H3B . 108.9
C4 C3 H3B . 108.9
H3A C3 H3B . 107.7
C4 C4 C3 7_656 113.70(16)
C4 C4 H4A 7_656 108.8
C3 C4 H4A . 108.8
C4 C4 H4B 7_656 108.8
C3 C4 H4B . 108.8
H4A C4 H4B . 107.7
C1 N1 H1C . 109.5
C1 N1 H1D . 109.5
H1C N1 H1D . 109.5
C1 N1 H1E . 109.5
H1C N1 H1E . 109.5
H1D N1 H1E . 109.5

loop_
_geom_bond_atom_site_label_1
_geom_bond_atom_site_label_2
_geom_bond_site_symmetry_2
_geom_bond_distance
C1 N1 . 1.477(2)
C1 C2 . 1.510(2)
C1 H1A . 0.9700
C1 H1B . 0.9700
C2 C3 . 1.517(2)
C2 H2A . 0.9700
C2 H2B . 0.9700
C3 C4 . 1.522(2)
C3 H3A . 0.9700
C3 H3B . 0.9700
C4 C4 7_656 1.514(3)
C4 H4A . 0.9700
C4 H4B . 0.9700
N1 H1C . 0.8900
N1 H1D . 0.8900
N1 H1E . 0.8900
O1 H1 . 0.87(2)

loop_
_geom_hbond_atom_site_label_D
_geom_hbond_atom_site_label_H
_geom_hbond_atom_site_label_A
_geom_hbond_site_symmetry_A
_geom_hbond_distance_DH
_geom_hbond_distance_HA
_geom_hbond_distance_DA
_geom_hbond_angle_DHA
N1 H1C Cl1 6_565 0.89 2.29 3.1777(15) 175
N1 H1D Cl1 6_575 0.89 2.40 3.2215(14) 153
N1 H1E O1 . 0.89 2.19 2.9660(17) 145
O1 H1 Cl1 2_645 0.87(2) 2.34(2) 3.2036(13) 173(2)

loop_
_geom_torsion_atom_site_label_1
_geom_torsion_atom_site_label_2
_geom_torsion_atom_site_label_3
_geom_torsion_atom_site_label_4
_geom_torsion_site_symmetry_4
_geom_torsion
_geom_torsion_publ_flag
N1 C1 C2 C3 . -164.65(14) y
C1 C2 C3 C4 . -179.66(14) y
C2 C3 C4 C4 7_656 -173.09(17) y
